data_4336580
loop_
_publ_author_name
'Yosra M. Badiei'
'Wan-Hui Wang'
'Jonathan F. Hull'
'David J. Szalda'
'James T. Muckerman'
'Yuichiro Himeda'
'Etsuko Fujita'

_publ_section_title
;
 Cp*Co(III) Catalysts with Proton-Responsive Ligands for Carbon Dioxide
 Hydrogenation in Aqueous Media
;
_journal_name_full 'Inorganic Chemistry'
_journal_page_first 12576
_journal_page_last 12586
_journal_paper_doi 10.1021/ic401707u
_journal_volume 52
_journal_year 2013
_chemical_formula_sum 'C44 H48.67 Co1.33 F12 N8 O13.33 P2'
_chemical_formula_weight 1271.42
_chemical_name_systematic
; 
 ? 
;
_space_group_IT_number 161
_symmetry_cell_setting rhombohedral
_symmetry_space_group_name_Hall 'R 3 -2"c'
_symmetry_space_group_name_H-M 'R 3 c :H'
_atom_sites_solution_hydrogens geom
_atom_sites_solution_primary direct
_atom_sites_solution_secondary difmap
_audit_creation_method SHELXL-97
_cell_angle_alpha 90.00
_cell_angle_beta 90.00
_cell_angle_gamma 120.00
_cell_formula_units_Z 18
_cell_length_a 35.0530(7)
_cell_length_b 35.0530(7)
_cell_length_c 21.4741(8)
_cell_measurement_reflns_used 1700
_cell_measurement_temperature 173(2)
_cell_measurement_theta_max 19.58
_cell_measurement_theta_min 2.32
_cell_volume 22850.5(11)
_computing_cell_refinement 'Bruker SAINT'
_computing_data_collection 'Bruker APEX2'
_computing_data_reduction 'Bruker SAINT'
_computing_molecular_graphics 'Bruker SHELXTL'
_computing_publication_material 'Bruker SHELXTL'
_computing_structure_refinement 'SHELXL-97 (Sheldrick, 1997)'
_computing_structure_solution 'SHELXS-97 (Sheldrick, 1990)'
_diffrn_ambient_temperature 173(2)
_diffrn_measured_fraction_theta_full 0.998
_diffrn_measured_fraction_theta_max 0.998
_diffrn_measurement_device_type 'Bruker APEX-II CCD'
_diffrn_measurement_method '\f and \w scans'
_diffrn_radiation_monochromator graphite
_diffrn_radiation_source 'fine-focus sealed tube'
_diffrn_radiation_type MoK\a
_diffrn_radiation_wavelength 0.71073
_diffrn_reflns_av_R_equivalents 0.1246
_diffrn_reflns_av_sigmaI/netI 0.1813
_diffrn_reflns_limit_h_max 47
_diffrn_reflns_limit_h_min -45
_diffrn_reflns_limit_k_max 42
_diffrn_reflns_limit_k_min -47
_diffrn_reflns_limit_l_max 27
_diffrn_reflns_limit_l_min -29
_diffrn_reflns_number 67988
_diffrn_reflns_theta_full 29.00
_diffrn_reflns_theta_max 29.00
_diffrn_reflns_theta_min 2.32
_diffrn_standards_number 0
_exptl_absorpt_coefficient_mu 0.623
_exptl_absorpt_correction_T_max 0.7458
_exptl_absorpt_correction_T_min 0.5016
_exptl_absorpt_correction_type multi-scan
_exptl_absorpt_process_details
; 
      SADABS Version 2007/2 (Sheldrick, Bruker AXS Inc.) 
;
_exptl_crystal_colour ORANGE
_exptl_crystal_density_diffrn 1.663
_exptl_crystal_description PRISM
_exptl_crystal_F_000 11688
_exptl_crystal_size_max 0.13
_exptl_crystal_size_mid 0.13
_exptl_crystal_size_min 0.07
_refine_diff_density_max 0.692
_refine_diff_density_min -0.410
_refine_diff_density_rms 0.067
_refine_ls_abs_structure_details 'Flack H D (1983), Acta Cryst. A39, 876-881'
_refine_ls_abs_structure_Flack -0.028(11)
_refine_ls_extinction_method none
_refine_ls_goodness_of_fit_ref 0.823
_refine_ls_hydrogen_treatment mixed
_refine_ls_matrix_type full
_refine_ls_number_parameters 871
_refine_ls_number_reflns 13308
_refine_ls_number_restraints 1
_refine_ls_restrained_S_all 0.823
_refine_ls_R_factor_all 0.1285
_refine_ls_R_factor_gt 0.0492
_refine_ls_shift/su_max 0.038
_refine_ls_shift/su_mean 0.002
_refine_ls_structure_factor_coef Fsqd
_refine_ls_weighting_details 'calc w=1/[\s^2^(Fo^2^)+(0.0092P)^2^+0.0000P] where P=(Fo^2^+2Fc^2^)/3'
_refine_ls_weighting_scheme calc
_refine_ls_wR_factor_gt 0.0533
_refine_ls_wR_factor_ref 0.0636
_reflns_number_gt 6895
_reflns_number_total 13308
_reflns_threshold_expression >2sigma(I)
_cod_data_source_file ic401707u_si_002_4.cif
_cod_data_source_block 1d
_cod_original_sg_symbol_H-M 'R 3 c'
_cod_database_code 4336580

loop_
_symmetry_equiv_pos_as_xyz
'x, y, z'
'-y, x-y, z'
'-x+y, -x, z'
'-x+y, y, z+1/2'
'x, x-y, z+1/2'
'-y, -x, z+1/2'
'x+2/3, y+1/3, z+1/3'
'-y+2/3, x-y+1/3, z+1/3'
'-x+y+2/3, -x+1/3, z+1/3'
'-x+y+2/3, y+1/3, z+5/6'
'x+2/3, x-y+1/3, z+5/6'
'-y+2/3, -x+1/3, z+5/6'
'x+1/3, y+2/3, z+2/3'
'-y+1/3, x-y+2/3, z+2/3'
'-x+y+1/3, -x+2/3, z+2/3'
'-x+y+1/3, y+2/3, z+7/6'
'x+1/3, x-y+2/3, z+7/6'
'-y+1/3, -x+2/3, z+7/6'

loop_
_atom_site_label
_atom_site_type_symbol
_atom_site_fract_x
_atom_site_fract_y
_atom_site_fract_z
_atom_site_U_iso_or_equiv
_atom_site_adp_type
_atom_site_occupancy
_atom_site_symmetry_multiplicity
_atom_site_calc_flag
_atom_site_refinement_flags
Co1 Co 0.339756(16) 0.160203(16) 0.03370(2) 0.01849(11) Uani 1 1 d .
N111 N 0.39011(10) 0.16349(9) 0.07581(12) 0.0192(7) Uani 1 1 d .
C112 C 0.41866(12) 0.20421(12) 0.09964(15) 0.0190(8) Uani 1 1 d .
C113 C 0.45696(12) 0.21302(12) 0.12954(15) 0.0241(9) Uani 1 1 d .
H113 H 0.4758 0.2415 0.1464 0.029 Uiso 1 1 calc R
C114 C 0.46801(13) 0.18014(13) 0.13499(16) 0.0251(9) Uani 1 1 d .
C115 C 0.43914(13) 0.13888(13) 0.11029(16) 0.0238(9) Uani 1 1 d .
H115 H 0.4458 0.1158 0.1130 0.029 Uiso 1 1 calc R
C116 C 0.40103(12) 0.13172(12) 0.08203(16) 0.0218(9) Uani 1 1 d .
H116 H 0.3814 0.1032 0.0661 0.026 Uiso 1 1 calc R
N121 N 0.36940(9) 0.22292(9) 0.05174(12) 0.0167(7) Uani 1 1 d .
C122 C 0.40586(12) 0.23740(12) 0.08782(15) 0.0180(9) Uani 1 1 d .
C123 C 0.42901(12) 0.27978(12) 0.11044(16) 0.0199(9) Uani 1 1 d .
H123 H 0.4536 0.2880 0.1369 0.024 Uiso 1 1 calc R
C124 C 0.41674(12) 0.31048(12) 0.09499(16) 0.0215(9) Uani 1 1 d .
C125 C 0.37993(13) 0.29581(12) 0.05547(16) 0.0259(10) Uani 1 1 d .
H125 H 0.3706 0.3158 0.0426 0.031 Uiso 1 1 calc R
C126 C 0.35734(12) 0.25271(12) 0.03539(16) 0.0231(9) Uani 1 1 d .
H126 H 0.3324 0.2436 0.0092 0.028 Uiso 1 1 calc R
O114 O 0.50549(9) 0.19090(9) 0.16447(14) 0.0373(8) Uani 1 1 d .
H114 H 0.5124(13) 0.1680(14) 0.1637(17) 0.045 Uiso 1 1 d .
O124 O 0.43807(9) 0.35103(9) 0.11487(12) 0.0268(7) Uani 1 1 d .
H124 H 0.4529(12) 0.3519(13) 0.1498(16) 0.032 Uiso 1 1 d .
N131 N 0.31061(9) 0.09706(9) 0.02419(12) 0.0176(7) Uani 1 1 d .
C132 C 0.28123(12) 0.07395(11) 0.07036(15) 0.0173(8) Uani 1 1 d .
C133 C 0.25854(12) 0.02890(12) 0.07181(16) 0.0250(9) Uani 1 1 d .
H133 H 0.2380 0.0140 0.1043 0.030 Uiso 1 1 calc R
C134 C 0.26521(13) 0.00476(13) 0.02633(16) 0.0243(9) Uani 1 1 d .
C135 C 0.29602(12) 0.02826(13) -0.02016(17) 0.0245(10) Uani 1 1 d .
H135 H 0.3024 0.0131 -0.0514 0.029 Uiso 1 1 calc R
C136 C 0.31695(12) 0.07333(13) -0.02043(15) 0.0219(9) Uani 1 1 d .
H136 H 0.3369 0.0887 -0.0534 0.026 Uiso 1 1 calc R
N141 N 0.30691(9) 0.14533(9) 0.11149(12) 0.0172(7) Uani 1 1 d .
C142 C 0.27815(12) 0.10187(12) 0.11893(16) 0.0184(9) Uani 1 1 d .
C143 C 0.24875(12) 0.08509(12) 0.16726(15) 0.0198(9) Uani 1 1 d .
H143 H 0.2281 0.0544 0.1693 0.024 Uiso 1 1 calc R
C144 C 0.24935(12) 0.11342(13) 0.21345(16) 0.0218(9) Uani 1 1 d .
C145 C 0.27990(12) 0.15800(13) 0.20715(15) 0.0250(9) Uani 1 1 d .
H145 H 0.2814 0.1783 0.2377 0.030 Uiso 1 1 calc R
C146 C 0.30792(12) 0.17278(12) 0.15678(15) 0.0215(9) Uani 1 1 d .
H146 H 0.3287 0.2033 0.1536 0.026 Uiso 1 1 calc R
O134 O 0.24252(9) -0.03880(8) 0.03105(13) 0.0376(8) Uani 1 1 d .
H134 H 0.2480(13) -0.0521(13) 0.0002(17) 0.045 Uiso 1 1 d .
O144 O 0.22154(8) 0.09836(8) 0.26107(11) 0.0260(7) Uani 1 1 d .
N151 N 0.29294(10) 0.16214(10) -0.01176(12) 0.0177(7) Uani 1 1 d .
C152 C 0.30254(11) 0.17424(11) -0.07251(15) 0.0177(8) Uani 1 1 d .
C153 C 0.27580(12) 0.18172(12) -0.11110(16) 0.0218(9) Uani 1 1 d .
H153 H 0.2846 0.1912 -0.1527 0.026 Uiso 1 1 calc R
C154 C 0.23539(12) 0.17534(12) -0.08892(16) 0.0191(9) Uani 1 1 d .
C155 C 0.22483(12) 0.16160(12) -0.02711(16) 0.0229(9) Uani 1 1 d .
H155 H 0.1977 0.1566 -0.0102 0.027 Uiso 1 1 calc R
C156 C 0.25353(12) 0.15518(12) 0.00981(17) 0.0238(9) Uani 1 1 d .
H156 H 0.2454 0.1456 0.0516 0.029 Uiso 1 1 calc R
N161 N 0.36721(9) 0.17149(9) -0.04750(12) 0.0179(7) Uani 1 1 d .
C162 C 0.34405(11) 0.17766(11) -0.09361(15) 0.0186(8) Uani 1 1 d .
C163 C 0.35787(12) 0.18491(11) -0.15405(15) 0.0237(9) Uani 1 1 d .
H163 H 0.3413 0.1899 -0.1846 0.028 Uiso 1 1 calc R
C164 C 0.39627(13) 0.18498(12) -0.17114(16) 0.0246(9) Uani 1 1 d .
C165 C 0.41969(13) 0.17793(13) -0.12440(17) 0.0241(9) Uani 1 1 d .
H165 H 0.4458 0.1773 -0.1342 0.029 Uiso 1 1 calc R
C166 C 0.40467(12) 0.17186(12) -0.06361(17) 0.0229(9) Uani 1 1 d .
H166 H 0.4213 0.1678 -0.0320 0.028 Uiso 1 1 calc R
O154 O 0.20904(8) 0.18209(9) -0.12435(11) 0.0255(6) Uani 1 1 d .
O164 O 0.40816(9) 0.19238(10) -0.23062(11) 0.0371(8) Uani 1 1 d .
H164 H 0.4314(14) 0.1851(13) -0.2369(16) 0.045 Uiso 1 1 d .
Co2 Co 0.0000 0.0000 0.39293(4) 0.0188(2) Uani 1 3 d S
N211 N 0.04888(10) 0.04379(9) 0.44166(12) 0.0187(7) Uani 1 1 d .
C212 C 0.08917(12) 0.05563(12) 0.41765(15) 0.0189(8) Uani 1 1 d .
C213 C 0.12726(12) 0.08518(12) 0.44703(16) 0.0233(9) Uani 1 1 d .
H213 H 0.1549 0.0929 0.4287 0.028 Uiso 1 1 calc R
C214 C 0.12590(13) 0.10406(13) 0.50377(16) 0.0261(9) Uani 1 1 d .
C215 C 0.08426(13) 0.09122(13) 0.52883(16) 0.0256(10) Uani 1 1 d .
H215 H 0.0816 0.1025 0.5678 0.031 Uiso 1 1 calc R
C216 C 0.04766(13) 0.06223(12) 0.49628(15) 0.0219(9) Uani 1 1 d .
H216 H 0.0197 0.0546 0.5131 0.026 Uiso 1 1 calc R
N221 N 0.04674(9) 0.00105(10) 0.34281(12) 0.0177(7) Uani 1 1 d .
C222 C 0.08763(12) 0.03226(12) 0.35987(14) 0.0171(8) Uani 1 1 d .
C223 C 0.12491(13) 0.04106(12) 0.32700(15) 0.0215(9) Uani 1 1 d .
H223 H 0.1530 0.0640 0.3401 0.026 Uiso 1 1 calc R
C224 C 0.12128(12) 0.01614(12) 0.27438(17) 0.0213(9) Uani 1 1 d .
C225 C 0.07910(12) -0.01740(12) 0.25870(15) 0.0239(9) Uani 1 1 d .
H225 H 0.0752 -0.0359 0.2241 0.029 Uiso 1 1 calc R
C226 C 0.04322(13) -0.02400(12) 0.29275(15) 0.0243(9) Uani 1 1 d .
H226 H 0.0149 -0.0470 0.2808 0.029 Uiso 1 1 calc R
O214 O 0.16419(8) 0.13216(9) 0.52989(12) 0.0383(7) Uani 1 1 d .
H214 H 0.1480 0.1416 0.5569 0.046 Uiso 1 1 d .
O224 O 0.15627(9) 0.02375(9) 0.24225(12) 0.0275(7) Uani 1 1 d .
H244 H 0.1848(13) 0.0547(13) 0.2527(16) 0.033 Uiso 1 1 d .
P1 P 0.61783(5) 0.63214(5) 0.10924(7) 0.0545(4) Uani 1 1 d .
F11 F 0.5756(4) 0.6355(5) 0.1232(7) 0.106(3) Uani 0.50 1 d P
F12 F 0.6324(4) 0.6536(7) 0.0420(5) 0.112(4) Uani 0.50 1 d P
F13 F 0.5733(4) 0.6093(6) 0.0816(9) 0.151(7) Uani 0.50 1 d P
F14 F 0.6400(4) 0.6792(5) 0.0900(12) 0.164(9) Uani 0.50 1 d P
F15 F 0.6202(6) 0.5900(4) 0.0934(9) 0.165(7) Uani 0.50 1 d P
F16 F 0.6401(7) 0.6512(5) 0.1724(7) 0.169(7) Uani 0.50 1 d P
F17 F 0.5876(4) 0.5869(5) 0.1479(9) 0.136(5) Uani 0.50 1 d P
F18 F 0.5957(9) 0.6104(6) 0.0484(6) 0.163(8) Uani 0.50 1 d P
F19 F 0.6709(4) 0.6543(5) 0.1181(11) 0.151(6) Uani 0.50 1 d P
F110 F 0.6526(6) 0.6235(8) 0.0965(8) 0.163(6) Uani 0.50 1 d P
F111 F 0.6167(9) 0.6726(7) 0.1270(8) 0.161(7) Uani 0.50 1 d P
F112 F 0.6096(7) 0.6175(8) 0.1733(6) 0.172(7) Uani 0.50 1 d P
P2 P 0.13210(5) 0.11772(5) 0.13776(6) 0.0540(4) Uani 1 1 d .
F21 F 0.1518(10) 0.0906(9) 0.1190(8) 0.178(10) Uani 0.50 1 d P
F22 F 0.0836(5) 0.1070(8) 0.1412(7) 0.166(7) Uani 0.50 1 d P
F23 F 0.1728(4) 0.1438(4) 0.1865(8) 0.123(5) Uani 0.50 1 d P
F24 F 0.1050(5) 0.0880(6) 0.1910(9) 0.147(6) Uani 0.50 1 d P
F25 F 0.1192(8) 0.1529(7) 0.1652(7) 0.149(7) Uani 0.50 1 d P
F26 F 0.1441(6) 0.1634(4) 0.1281(11) 0.160(6) Uani 0.50 1 d P
F27 F 0.1223(7) 0.1053(8) 0.0654(5) 0.141(6) Uani 0.50 1 d P
F28 F 0.1555(6) 0.1517(7) 0.0859(7) 0.179(7) Uani 0.50 1 d P
F29 F 0.1180(6) 0.0673(4) 0.1433(7) 0.125(5) Uani 0.50 1 d P
F210 F 0.0940(6) 0.0990(5) 0.0963(10) 0.171(7) Uani 0.50 1 d P
F211 F 0.1368(9) 0.1182(7) 0.2057(4) 0.148(6) Uani 0.50 1 d P
F212 F 0.1780(4) 0.1268(8) 0.1248(9) 0.150(6) Uani 0.50 1 d P
O1 O 0.60657(10) 0.47986(10) 0.17626(14) 0.0372(9) Uani 1 1 d .
H1 H 0.5886(15) 0.4716(15) 0.156(2) 0.045 Uiso 1 1 d .
C1 C 0.60281(14) 0.50963(15) 0.2159(2) 0.0465(13) Uani 1 1 d .
H1A H 0.5800 0.4933 0.2473 0.070 Uiso 1 1 calc R
H1B H 0.5947 0.5281 0.1915 0.070 Uiso 1 1 calc R
H1C H 0.6311 0.5283 0.2368 0.070 Uiso 1 1 calc R
O2 O 0.25639(9) -0.07884(9) -0.05883(13) 0.0345(8) Uani 1 1 d .
H2 H 0.2763(13) -0.0905(12) -0.0580(17) 0.041 Uiso 1 1 d .
C2 C 0.24101(16) -0.07313(15) -0.11565(19) 0.0473(13) Uani 1 1 d .
H2A H 0.2169 -0.0671 -0.1086 0.071 Uiso 1 1 calc R
H2B H 0.2303 -0.1000 -0.1406 0.071 Uiso 1 1 calc R
H2C H 0.2650 -0.0483 -0.1379 0.071 Uiso 1 1 calc R
O3 O 0.48120(9) 0.19486(10) -0.25462(12) 0.0347(7) Uani 1 1 d .
H3 H 0.4854(12) 0.1697(13) -0.2681(16) 0.042 Uiso 1 1 d .
C3 C 0.51784(15) 0.23152(16) -0.2277(2) 0.0479(13) Uani 1 1 d .
H3A H 0.5082 0.2504 -0.2074 0.072 Uiso 1 1 calc R
H3B H 0.5394 0.2483 -0.2602 0.072 Uiso 1 1 calc R
H3C H 0.5313 0.2214 -0.1967 0.072 Uiso 1 1 calc R
O4 O 0.15671(10) 0.16617(9) 0.63086(12) 0.0345(8) Uani 1 1 d .
H4 H 0.1578(12) 0.1565(12) 0.6710(17) 0.041 Uiso 1 1 d .
C4 C 0.13877(16) 0.19398(16) 0.6221(2) 0.0480(13) Uani 1 1 d .
H4A H 0.1111 0.1823 0.6454 0.072 Uiso 1 1 calc R
H4B H 0.1331 0.1953 0.5777 0.072 Uiso 1 1 calc R
H4C H 0.1597 0.2236 0.6372 0.072 Uiso 1 1 calc R
O1W O 0.0000 0.0000 0.1334(8) 0.320(7) Uani 1 3 d S
O2WA O 0.6645(10) 0.5827(11) -0.0454(18) 0.36(2) Uani 0.50 1 d P
O2WB O 0.6498(11) 0.5744(9) -0.0511(14) 0.306(18) Uani 0.50 1 d P

loop_
_atom_site_aniso_label
_atom_site_aniso_U_11
_atom_site_aniso_U_22
_atom_site_aniso_U_33
_atom_site_aniso_U_23
_atom_site_aniso_U_13
_atom_site_aniso_U_12
Co1 0.0182(3) 0.0183(3) 0.0180(2) 0.0009(2) 0.0001(2) 0.0084(3)
N111 0.025(2) 0.0158(18) 0.0182(16) 0.0020(14) 0.0008(14) 0.0110(16)
C112 0.022(2) 0.019(2) 0.0188(18) 0.0007(16) 0.0003(16) 0.012(2)
C113 0.024(2) 0.017(2) 0.029(2) -0.0014(17) -0.0026(18) 0.009(2)
C114 0.021(2) 0.029(3) 0.027(2) -0.0019(18) -0.0064(18) 0.014(2)
C115 0.027(3) 0.024(2) 0.027(2) 0.0009(18) -0.0045(18) 0.018(2)
C116 0.026(2) 0.014(2) 0.027(2) 0.0025(17) -0.0014(18) 0.0112(19)
N121 0.0137(18) 0.0115(17) 0.0200(16) -0.0007(13) -0.0016(13) 0.0027(14)
C122 0.017(2) 0.022(2) 0.0176(19) 0.0012(17) 0.0031(16) 0.0114(19)
C123 0.018(2) 0.018(2) 0.021(2) -0.0021(17) -0.0033(16) 0.0061(19)
C124 0.020(2) 0.016(2) 0.023(2) -0.0013(17) 0.0029(17) 0.0054(19)
C125 0.030(3) 0.024(2) 0.028(2) 0.0042(18) -0.0054(19) 0.017(2)
C126 0.024(2) 0.023(2) 0.022(2) 0.0038(18) -0.0048(17) 0.012(2)
O114 0.0334(19) 0.0343(19) 0.0564(19) -0.0141(16) -0.0224(15) 0.0260(16)
O124 0.0299(18) 0.0195(16) 0.0314(16) -0.0055(13) -0.0119(13) 0.0127(15)
N131 0.0191(18) 0.0205(18) 0.0138(15) -0.0015(14) -0.0006(13) 0.0103(15)
C132 0.016(2) 0.018(2) 0.0190(19) -0.0001(16) -0.0025(16) 0.0092(18)
C133 0.027(2) 0.025(2) 0.023(2) 0.0007(17) 0.0003(17) 0.012(2)
C134 0.025(2) 0.018(2) 0.028(2) -0.0037(17) -0.0029(18) 0.010(2)
C135 0.027(3) 0.023(2) 0.025(2) -0.0047(18) 0.0017(18) 0.014(2)
C136 0.024(2) 0.020(2) 0.0176(19) -0.0004(17) 0.0032(17) 0.008(2)
N141 0.0142(17) 0.0188(18) 0.0170(15) 0.0031(13) 0.0034(13) 0.0070(15)
C142 0.020(2) 0.017(2) 0.0187(19) 0.0011(16) -0.0015(16) 0.0097(19)
C143 0.019(2) 0.019(2) 0.018(2) 0.0011(16) -0.0002(16) 0.0076(19)
C144 0.019(2) 0.025(2) 0.025(2) 0.0036(18) 0.0001(17) 0.013(2)
C145 0.029(2) 0.027(2) 0.0165(19) -0.0053(17) 0.0012(17) 0.012(2)
C146 0.020(2) 0.019(2) 0.021(2) -0.0068(17) -0.0033(17) 0.0071(19)
O134 0.041(2) 0.0134(16) 0.0479(19) -0.0055(13) 0.0173(15) 0.0057(14)
O144 0.0275(17) 0.0227(17) 0.0235(14) 0.0007(12) 0.0082(12) 0.0093(14)
N151 0.0186(19) 0.0203(18) 0.0150(15) -0.0015(13) -0.0031(13) 0.0103(16)
C152 0.018(2) 0.015(2) 0.0186(19) -0.0034(16) -0.0014(16) 0.0069(18)
C153 0.023(2) 0.023(2) 0.0176(19) 0.0031(17) -0.0026(17) 0.010(2)
C154 0.021(2) 0.014(2) 0.025(2) -0.0016(16) -0.0053(17) 0.0105(19)
C155 0.012(2) 0.029(2) 0.027(2) 0.0040(18) 0.0049(17) 0.0099(19)
C156 0.020(2) 0.023(2) 0.027(2) 0.0041(18) 0.0082(18) 0.009(2)
N161 0.0117(17) 0.0169(18) 0.0238(18) 0.0066(14) 0.0047(13) 0.0060(15)
C162 0.020(2) 0.015(2) 0.0213(19) 0.0007(16) 0.0000(16) 0.0091(18)
C163 0.021(2) 0.030(2) 0.0214(19) -0.0009(17) -0.0001(17) 0.0138(19)
C164 0.026(2) 0.026(2) 0.022(2) 0.0008(17) 0.0014(18) 0.014(2)
C165 0.018(2) 0.027(2) 0.028(2) 0.0006(18) 0.0048(18) 0.012(2)
C166 0.021(2) 0.026(2) 0.024(2) 0.0003(17) -0.0025(17) 0.013(2)
O154 0.0225(16) 0.0371(18) 0.0243(14) 0.0011(13) -0.0024(12) 0.0205(15)
O164 0.042(2) 0.063(2) 0.0239(14) 0.0098(14) 0.0115(13) 0.0393(18)
Co2 0.0183(3) 0.0183(3) 0.0198(4) 0.000 0.000 0.00914(16)
N211 0.0203(19) 0.0174(18) 0.0191(16) -0.0030(14) -0.0002(14) 0.0100(16)
C212 0.014(2) 0.017(2) 0.0236(19) 0.0036(16) 0.0003(16) 0.0068(19)
C213 0.020(2) 0.026(2) 0.0223(19) -0.0020(17) 0.0003(17) 0.010(2)
C214 0.025(3) 0.020(2) 0.029(2) -0.0025(18) -0.0052(18) 0.007(2)
C215 0.026(3) 0.033(3) 0.019(2) -0.0080(18) -0.0006(18) 0.015(2)
C216 0.022(2) 0.023(2) 0.027(2) 0.0001(17) 0.0034(17) 0.016(2)
N221 0.0143(18) 0.0192(18) 0.0174(15) 0.0004(14) 0.0023(13) 0.0067(16)
C222 0.020(2) 0.015(2) 0.0170(18) 0.0020(16) -0.0006(16) 0.0085(19)
C223 0.019(2) 0.023(2) 0.0194(19) -0.0005(17) -0.0003(16) 0.0081(19)
C224 0.018(2) 0.019(2) 0.026(2) 0.0072(17) 0.0056(18) 0.0088(19)
C225 0.027(2) 0.022(2) 0.025(2) -0.0088(17) -0.0001(18) 0.014(2)
C226 0.028(3) 0.018(2) 0.024(2) -0.0048(17) -0.0025(18) 0.009(2)
O214 0.0182(17) 0.0461(19) 0.0343(15) -0.0178(14) 0.0003(13) 0.0039(15)
O224 0.0216(17) 0.0329(18) 0.0280(15) -0.0073(13) 0.0032(13) 0.0137(15)
P1 0.0535(11) 0.0426(10) 0.0634(10) -0.0003(8) -0.0151(8) 0.0210(9)
F11 0.051(6) 0.108(9) 0.145(11) -0.003(7) 0.023(7) 0.029(6)
F12 0.116(9) 0.110(10) 0.085(7) 0.030(6) 0.008(6) 0.039(9)
F13 0.052(7) 0.184(17) 0.133(13) 0.002(12) -0.050(8) -0.004(8)
F14 0.088(9) 0.054(9) 0.30(3) 0.090(13) 0.046(14) 0.000(7)
F15 0.144(13) 0.037(6) 0.323(18) -0.060(10) -0.063(16) 0.051(7)
F16 0.177(16) 0.100(10) 0.111(9) -0.025(8) -0.100(10) -0.018(9)
F17 0.090(9) 0.081(8) 0.191(14) 0.069(8) 0.002(9) 0.007(7)
F18 0.28(2) 0.153(16) 0.054(7) -0.049(9) -0.045(9) 0.108(19)
F19 0.061(7) 0.128(12) 0.210(16) 0.040(11) -0.052(9) 0.007(7)
F110 0.084(11) 0.21(2) 0.259(17) -0.003(18) 0.003(13) 0.119(13)
F111 0.27(3) 0.132(15) 0.178(14) -0.053(12) -0.041(15) 0.179(19)
F112 0.19(2) 0.198(19) 0.095(10) 0.108(12) 0.023(10) 0.071(15)
P2 0.0604(11) 0.0714(12) 0.0449(8) 0.0084(8) 0.0075(8) 0.0441(10)
F21 0.30(3) 0.24(2) 0.135(14) -0.105(19) -0.052(18) 0.24(2)
F22 0.107(9) 0.36(2) 0.091(9) -0.003(13) 0.023(8) 0.163(13)
F23 0.063(6) 0.125(10) 0.163(13) -0.055(8) -0.038(7) 0.032(7)
F24 0.113(11) 0.147(14) 0.126(12) 0.086(10) 0.044(9) 0.025(9)
F25 0.225(19) 0.207(16) 0.121(11) -0.046(10) -0.016(11) 0.187(16)
F26 0.24(2) 0.072(7) 0.21(2) 0.004(11) -0.026(14) 0.113(12)
F27 0.233(18) 0.217(16) 0.056(6) -0.020(8) -0.016(8) 0.173(15)
F28 0.287(18) 0.189(15) 0.124(10) 0.104(11) 0.165(12) 0.166(15)
F29 0.163(13) 0.064(6) 0.117(10) 0.022(6) 0.032(8) 0.034(7)
F210 0.164(17) 0.224(15) 0.150(16) -0.073(17) -0.129(13) 0.115(16)
F211 0.26(2) 0.186(18) 0.034(5) -0.037(8) -0.044(10) 0.135(15)
F212 0.058(7) 0.213(17) 0.200(19) 0.016(15) 0.028(9) 0.084(9)
O1 0.024(2) 0.041(2) 0.043(2) -0.0152(16) -0.0147(14) 0.0128(17)
C1 0.032(3) 0.041(3) 0.057(3) -0.008(3) 0.002(2) 0.011(3)
O2 0.041(2) 0.046(2) 0.0331(16) 0.0015(14) 0.0003(14) 0.0342(18)
C2 0.065(4) 0.046(3) 0.043(3) -0.002(2) 0.004(3) 0.037(3)
O3 0.036(2) 0.0303(18) 0.0422(17) -0.0113(15) -0.0026(14) 0.0194(16)
C3 0.046(3) 0.055(3) 0.047(3) -0.014(3) 0.002(2) 0.028(3)
O4 0.047(2) 0.044(2) 0.0211(16) 0.0067(14) 0.0000(14) 0.0294(18)
C4 0.052(3) 0.056(4) 0.040(3) -0.009(2) -0.009(2) 0.030(3)
O1W 0.294(9) 0.294(9) 0.373(17) 0.000 0.000 0.147(5)
O2WA 0.183(17) 0.36(3) 0.35(3) -0.15(2) -0.058(19) 0.000(19)
O2WB 0.48(4) 0.30(3) 0.27(3) 0.13(2) 0.12(3) 0.30(3)

loop_
_atom_type_symbol
_atom_type_description
_atom_type_scat_dispersion_real
_atom_type_scat_dispersion_imag
_atom_type_scat_source
C C 0.0033 0.0016 'International Tables Vol C Tables 4.2.6.8 and 6.1.1.4'
H H 0.0000 0.0000 'International Tables Vol C Tables 4.2.6.8 and 6.1.1.4'
N N 0.0061 0.0033 'International Tables Vol C Tables 4.2.6.8 and 6.1.1.4'
O O 0.0106 0.0060 'International Tables Vol C Tables 4.2.6.8 and 6.1.1.4'
F F 0.0171 0.0103 'International Tables Vol C Tables 4.2.6.8 and 6.1.1.4'
P P 0.1023 0.0942 'International Tables Vol C Tables 4.2.6.8 and 6.1.1.4'
Co Co 0.3494 0.9721 'International Tables Vol C Tables 4.2.6.8 and 6.1.1.4'

loop_
_geom_angle_atom_site_label_1
_geom_angle_atom_site_label_2
_geom_angle_atom_site_label_3
_geom_angle
_geom_angle_site_symmetry_1
_geom_angle_site_symmetry_3
N131 Co1 N161 93.62(12) . .
N131 Co1 N111 93.54(12) . .
N161 Co1 N111 93.63(12) . .
N131 Co1 N151 90.85(12) . .
N161 Co1 N151 83.24(12) . .
N111 Co1 N151 174.76(13) . .
N131 Co1 N121 174.53(12) . .
N161 Co1 N121 91.05(12) . .
N111 Co1 N121 83.32(12) . .
N151 Co1 N121 92.51(12) . .
N131 Co1 N141 83.14(12) . .
N161 Co1 N141 174.64(13) . .
N111 Co1 N141 90.84(12) . .
N151 Co1 N141 92.51(12) . .
N121 Co1 N141 92.41(12) . .
C116 N111 C112 117.5(3) . .
C116 N111 Co1 128.5(2) . .
C112 N111 Co1 114.0(2) . .
N111 C112 C113 122.1(3) . .
N111 C112 C122 114.2(3) . .
C113 C112 C122 123.7(3) . .
C112 C113 C114 119.8(3) . .
C112 C113 H113 120.1 . .
C114 C113 H113 120.1 . .
O114 C114 C115 125.3(4) . .
O114 C114 C113 116.7(3) . .
C115 C114 C113 118.0(4) . .
C116 C115 C114 119.7(4) . .
C116 C115 H115 120.2 . .
C114 C115 H115 120.2 . .
N111 C116 C115 122.9(4) . .
N111 C116 H116 118.5 . .
C115 C116 H116 118.5 . .
C126 N121 C122 117.3(3) . .
C126 N121 Co1 128.6(2) . .
C122 N121 Co1 114.1(2) . .
N121 C122 C123 122.8(3) . .
N121 C122 C112 114.0(3) . .
C123 C122 C112 123.2(3) . .
C122 C123 C124 120.6(3) . .
C122 C123 H123 119.7 . .
C124 C123 H123 119.7 . .
O124 C124 C123 122.5(3) . .
O124 C124 C125 121.1(3) . .
C123 C124 C125 116.4(3) . .
C126 C125 C124 120.5(3) . .
C126 C125 H125 119.7 . .
C124 C125 H125 119.7 . .
N121 C126 C125 122.3(3) . .
N121 C126 H126 118.8 . .
C125 C126 H126 118.8 . .
C114 O114 H114 113(2) . .
C124 O124 H124 108(3) . .
C136 N131 C132 117.0(3) . .
C136 N131 Co1 128.5(2) . .
C132 N131 Co1 114.4(2) . .
N131 C132 C133 122.1(3) . .
N131 C132 C142 113.9(3) . .
C133 C132 C142 123.9(3) . .
C132 C133 C134 120.7(3) . .
C132 C133 H133 119.7 . .
C134 C133 H133 119.7 . .
O134 C134 C133 117.5(3) . .
O134 C134 C135 125.1(3) . .
C133 C134 C135 117.4(4) . .
C136 C135 C134 119.6(4) . .
C136 C135 H135 120.2 . .
C134 C135 H135 120.2 . .
N131 C136 C135 123.1(3) . .
N131 C136 H136 118.4 . .
C135 C136 H136 118.4 . .
C142 N141 C146 117.1(3) . .
C142 N141 Co1 114.3(2) . .
C146 N141 Co1 128.6(2) . .
N141 C142 C143 123.4(3) . .
N141 C142 C132 113.9(3) . .
C143 C142 C132 122.8(3) . .
C142 C143 C144 119.5(3) . .
C142 C143 H143 120.3 . .
C144 C143 H143 120.3 . .
O144 C144 C145 121.5(3) . .
O144 C144 C143 121.2(3) . .
C145 C144 C143 117.4(3) . .
C146 C145 C144 120.2(3) . .
C146 C145 H145 119.9 . .
C144 C145 H145 119.9 . .
N141 C146 C145 122.4(3) . .
N141 C146 H146 118.8 . .
C145 C146 H146 118.8 . .
C134 O134 H134 113(3) . .
C144 O144 H244 114.6(14) . .
C156 N151 C152 117.0(3) . .
C156 N151 Co1 128.6(2) . .
C152 N151 Co1 114.3(2) . .
N151 C152 C153 123.5(3) . .
N151 C152 C162 113.7(3) . .
C153 C152 C162 122.8(3) . .
C152 C153 C154 119.8(3) . .
C152 C153 H153 120.1 . .
C154 C153 H153 120.1 . .
O154 C154 C155 121.8(3) . .
O154 C154 C153 121.5(3) . .
C155 C154 C153 116.7(3) . .
C156 C155 C154 120.7(3) . .
C156 C155 H155 119.6 . .
C154 C155 H155 119.6 . .
N151 C156 C155 122.1(3) . .
N151 C156 H156 118.9 . .
C155 C156 H156 118.9 . .
C166 N161 C162 117.7(3) . .
C166 N161 Co1 127.9(2) . .
C162 N161 Co1 114.3(2) . .
C163 C162 N161 122.4(3) . .
C163 C162 C152 123.6(3) . .
N161 C162 C152 114.0(3) . .
C162 C163 C164 120.2(3) . .
C162 C163 H163 119.9 . .
C164 C163 H163 119.9 . .
O164 C164 C163 117.5(3) . .
O164 C164 C165 124.9(4) . .
C163 C164 C165 117.6(3) . .
C166 C165 C164 119.6(4) . .
C166 C165 H165 120.2 . .
C164 C165 H165 120.2 . .
N161 C166 C165 122.4(3) . .
N161 C166 H166 118.8 . .
C165 C166 H166 118.8 . .
C164 O164 H164 108(2) . .
N211 Co2 N211 93.60(11) . 2
N211 Co2 N211 93.60(11) . 3
N211 Co2 N211 93.60(11) 2 3
N211 Co2 N221 174.43(13) . 3
N211 Co2 N221 91.13(12) 2 3
N211 Co2 N221 83.17(12) 3 3
N211 Co2 N221 83.17(12) . .
N211 Co2 N221 174.43(13) 2 .
N211 Co2 N221 91.13(12) 3 .
N221 Co2 N221 92.34(11) 3 .
N211 Co2 N221 91.13(12) . 2
N211 Co2 N221 83.17(12) 2 2
N211 Co2 N221 174.43(13) 3 2
N221 Co2 N221 92.34(11) 3 2
N221 Co2 N221 92.34(11) . 2
C216 N211 C212 117.4(3) . .
C216 N211 Co2 128.4(3) . .
C212 N211 Co2 114.1(2) . .
N211 C212 C213 121.9(3) . .
N211 C212 C222 114.0(3) . .
C213 C212 C222 124.1(3) . .
C212 C213 C214 120.6(3) . .
C212 C213 H213 119.7 . .
C214 C213 H213 119.7 . .
O214 C214 C213 117.3(3) . .
O214 C214 C215 125.4(3) . .
C213 C214 C215 117.3(4) . .
C216 C215 C214 118.9(3) . .
C216 C215 H215 120.6 . .
C214 C215 H215 120.6 . .
N211 C216 C215 123.9(3) . .
N211 C216 H216 118.0 . .
C215 C216 H216 118.0 . .
C222 N221 C226 117.2(3) . .
C222 N221 Co2 114.1(2) . .
C226 N221 Co2 128.6(3) . .
N221 C222 C223 123.2(3) . .
N221 C222 C212 114.1(3) . .
C223 C222 C212 122.7(3) . .
C222 C223 C224 119.7(3) . .
C222 C223 H223 120.1 . .
C224 C223 H223 120.1 . .
O224 C224 C225 122.2(3) . .
O224 C224 C223 121.0(3) . .
C225 C224 C223 116.8(3) . .
C226 C225 C224 120.7(3) . .
C226 C225 H225 119.7 . .
C224 C225 H225 119.7 . .
N221 C226 C225 122.4(4) . .
N221 C226 H226 118.8 . .
C225 C226 H226 118.8 . .
C214 O214 H214 87.7(2) . .
C224 O224 H244 114(2) . .
F110 P1 F112 98.4(9) . .
F110 P1 F13 126.4(14) . .
F112 P1 F13 102.8(11) . .
F110 P1 F111 133.3(15) . .
F112 P1 F111 90.0(12) . .
F13 P1 F111 95.6(9) . .
F110 P1 F14 98.9(12) . .
F112 P1 F14 124.0(15) . .
F13 P1 F14 108.3(9) . .
F111 P1 F14 42.5(6) . .
F110 P1 F18 90.2(12) . .
F112 P1 F18 132.9(13) . .
F13 P1 F18 40.9(6) . .
F111 P1 F18 116.7(9) . .
F14 P1 F18 99.8(10) . .
F110 P1 F16 87.6(10) . .
F112 P1 F16 44.3(7) . .
F13 P1 F16 139.4(13) . .
F111 P1 F16 67.0(8) . .
F14 P1 F16 83.9(12) . .
F18 P1 F16 176.0(9) . .
F110 P1 F15 45.5(7) . .
F112 P1 F15 88.1(10) . .
F13 P1 F15 86.5(11) . .
F111 P1 F15 177.4(9) . .
F14 P1 F15 138.1(13) . .
F18 P1 F15 65.8(8) . .
F16 P1 F15 110.4(8) . .
F110 P1 F11 173.1(12) . .
F112 P1 F11 79.5(8) . .
F13 P1 F11 48.6(6) . .
F111 P1 F11 53.5(7) . .
F14 P1 F11 87.6(6) . .
F18 P1 F11 86.5(7) . .
F16 P1 F11 95.3(11) . .
F15 P1 F11 127.7(10) . .
F110 P1 F12 79.6(8) . .
F112 P1 F12 172.7(13) . .
F13 P1 F12 83.9(7) . .
F111 P1 F12 86.4(7) . .
F14 P1 F12 50.0(7) . .
F18 P1 F12 54.3(6) . .
F16 P1 F12 128.4(10) . .
F15 P1 F12 95.3(10) . .
F11 P1 F12 103.2(7) . .
F110 P1 F17 95.8(10) . .
F112 P1 F17 41.5(8) . .
F13 P1 F17 71.3(7) . .
F111 P1 F17 118.9(14) . .
F14 P1 F17 161.3(13) . .
F18 P1 F17 91.7(10) . .
F16 P1 F17 85.2(7) . .
F15 P1 F17 60.3(8) . .
F11 P1 F17 78.3(8) . .
F12 P1 F17 145.4(10) . .
F110 P1 F19 39.5(8) . .
F112 P1 F19 92.1(9) . .
F13 P1 F19 161.9(13) . .
F111 P1 F19 94.7(13) . .
F14 P1 F19 70.3(8) . .
F18 P1 F19 121.0(13) . .
F16 P1 F19 58.7(8) . .
F15 P1 F19 83.7(7) . .
F11 P1 F19 146.6(11) . .
F12 P1 F19 81.9(9) . .
F17 P1 F19 116.0(7) . .
F13 F11 F111 112.7(11) . .
F13 F11 P1 61.8(6) . .
F111 F11 P1 60.1(5) . .
F14 F12 F18 115.0(10) . .
F14 F12 P1 60.9(6) . .
F18 F12 P1 60.2(6) . .
F18 F13 F11 133.2(18) . .
F18 F13 P1 71.5(10) . .
F11 F13 P1 69.7(7) . .
F111 F14 F12 124.2(19) . .
F111 F14 P1 68.7(10) . .
F12 F14 P1 69.0(8) . .
F110 F15 P1 61.0(7) . .
F110 F15 F17 109.3(13) . .
P1 F15 F17 62.0(6) . .
F110 F15 F18 92.9(13) . .
P1 F15 F18 55.9(5) . .
F17 F15 F18 87.2(12) . .
F112 F16 P1 63.4(7) . .
F112 F16 F19 110.3(15) . .
P1 F16 F19 63.5(7) . .
F112 F16 F111 93.4(15) . .
P1 F16 F111 54.9(5) . .
F19 F16 F111 90.5(13) . .
F112 F17 F15 99.6(13) . .
F112 F17 P1 60.4(7) . .
F15 F17 P1 57.7(6) . .
F13 F18 F12 111.6(17) . .
F13 F18 P1 67.5(8) . .
F12 F18 P1 65.5(7) . .
F13 F18 F15 97.2(16) . .
F12 F18 F15 97.4(15) . .
P1 F18 F15 58.3(6) . .
F110 F19 F16 102.3(16) . .
F110 F19 P1 59.5(8) . .
F16 F19 P1 57.9(6) . .
F19 F110 F15 149(2) . .
F19 F110 P1 81.0(13) . .
F15 F110 P1 73.5(8) . .
F14 F111 F11 118.8(17) . .
F14 F111 P1 68.8(9) . .
F11 F111 P1 66.4(7) . .
F14 F111 F16 92.2(18) . .
F11 F111 F16 97.4(15) . .
P1 F111 F16 58.0(6) . .
F17 F112 F16 147.7(19) . .
F17 F112 P1 78.1(12) . .
F16 F112 P1 72.3(8) . .
F26 P2 F210 96.0(8) . .
F26 P2 F211 99.2(11) . .
F210 P2 F211 133.1(15) . .
F26 P2 F21 134.1(16) . .
F210 P2 F21 99.2(12) . .
F211 P2 F21 101.1(9) . .
F26 P2 F212 92.9(12) . .
F210 P2 F212 128.6(14) . .
F211 P2 F212 94.6(10) . .
F21 P2 F212 45.0(7) . .
F26 P2 F24 127.0(14) . .
F210 P2 F24 91.8(11) . .
F211 P2 F24 44.6(6) . .
F21 P2 F24 95.6(10) . .
F212 P2 F24 121.4(9) . .
F26 P2 F28 44.9(7) . .
F210 P2 F28 85.5(10) . .
F211 P2 F28 134.3(14) . .
F21 P2 F28 93.5(13) . .
F212 P2 F28 66.5(8) . .
F24 P2 F28 170.9(10) . .
F26 P2 F22 87.3(10) . .
F210 P2 F22 43.4(7) . .
F211 P2 F22 93.4(12) . .
F21 P2 F22 131.7(15) . .
F212 P2 F22 172.0(10) . .
F24 P2 F22 64.1(8) . .
F28 P2 F22 108.6(9) . .
F26 P2 F29 176.0(10) . .
F210 P2 F29 80.7(8) . .
F211 P2 F29 84.8(8) . .
F21 P2 F29 44.9(9) . .
F212 P2 F29 87.4(7) . .
F24 P2 F29 55.8(7) . .
F28 P2 F29 132.0(10) . .
F22 P2 F29 91.9(11) . .
F26 P2 F27 93.7(10) . .
F210 P2 F27 42.5(8) . .
F211 P2 F27 166.9(11) . .
F21 P2 F27 70.7(7) . .
F212 P2 F27 86.6(11) . .
F24 P2 F27 124.6(12) . .
F28 P2 F27 57.8(8) . .
F22 P2 F27 85.4(7) . .
F29 P2 F27 82.3(10) . .
F26 P2 F25 41.5(8) . .
F210 P2 F25 91.4(10) . .
F211 P2 F25 72.7(7) . .
F21 P2 F25 169.2(13) . .
F212 P2 F25 125.6(13) . .
F24 P2 F25 86.1(11) . .
F28 P2 F25 85.3(7) . .
F22 P2 F25 58.4(8) . .
F29 P2 F25 140.4(10) . .
F27 P2 F25 117.0(7) . .
F26 P2 F23 77.5(7) . .
F210 P2 F23 172.1(9) . .
F211 P2 F23 45.1(7) . .
F21 P2 F23 88.6(8) . .
F212 P2 F23 57.0(7) . .
F24 P2 F23 88.5(6) . .
F28 P2 F23 92.9(11) . .
F22 P2 F23 130.7(10) . .
F29 P2 F23 105.9(8) . .
F27 P2 F23 141.4(10) . .
F25 P2 F23 80.8(10) . .
F212 F21 F29 133.9(17) . .
F212 F21 P2 68.3(8) . .
F29 F21 P2 72.0(10) . .
F210 F22 P2 64.1(8) . .
F210 F22 F25 110.9(15) . .
P2 F22 F25 63.2(7) . .
F210 F22 F24 100.9(14) . .
P2 F22 F24 57.1(6) . .
F25 F22 F24 84.9(12) . .
F211 F23 F212 107.4(11) . .
F211 F23 P2 60.2(6) . .
F212 F23 P2 57.1(6) . .
F211 F24 F29 104.8(15) . .
F211 F24 P2 65.4(8) . .
F29 F24 P2 64.3(7) . .
F211 F24 F22 103.8(15) . .
F29 F24 F22 93.7(14) . .
P2 F24 F22 58.8(6) . .
F26 F25 F22 101.4(15) . .
F26 F25 P2 61.0(8) . .
F22 F25 P2 58.3(6) . .
F25 F26 F28 144.4(19) . .
F25 F26 P2 77.5(12) . .
F28 F26 P2 71.3(7) . .
F210 F27 F28 99.8(14) . .
F210 F27 P2 61.9(7) . .
F28 F27 P2 58.8(6) . .
F26 F28 F27 113.3(14) . .
F26 F28 P2 63.8(7) . .
F27 F28 P2 63.4(7) . .
F26 F28 F212 97.6(14) . .
F27 F28 F212 83.9(13) . .
P2 F28 F212 55.8(6) . .
F21 F29 F24 115.3(13) . .
F21 F29 P2 63.1(8) . .
F24 F29 P2 59.9(6) . .
F22 F210 F27 146.1(18) . .
F22 F210 P2 72.5(8) . .
F27 F210 P2 75.6(11) . .
F24 F211 F23 141.1(16) . .
F24 F211 P2 70.1(7) . .
F23 F211 P2 74.7(9) . .
F21 F212 F23 110.5(16) . .
F21 F212 P2 66.8(9) . .
F23 F212 P2 65.9(7) . .
F21 F212 F28 101.6(17) . .
F23 F212 F28 93.0(14) . .
P2 F212 F28 57.8(6) . .
C1 O1 H1 106(4) . .
O1 C1 H1A 109.5 . .
O1 C1 H1B 109.5 . .
H1A C1 H1B 109.5 . .
O1 C1 H1C 109.5 . .
H1A C1 H1C 109.5 . .
H1B C1 H1C 109.5 . .
C2 O2 H2 119(2) . .
O2 C2 H2A 109.5 . .
O2 C2 H2B 109.5 . .
H2A C2 H2B 109.5 . .
O2 C2 H2C 109.5 . .
H2A C2 H2C 109.5 . .
H2B C2 H2C 109.5 . .
C3 O3 H3 117(2) . .
O3 C3 H3A 109.5 . .
O3 C3 H3B 109.5 . .
H3A C3 H3B 109.5 . .
O3 C3 H3C 109.5 . .
H3A C3 H3C 109.5 . .
H3B C3 H3C 109.5 . .
C4 O4 H4 119(2) . .
O4 C4 H4A 109.5 . .
O4 C4 H4B 109.5 . .
H4A C4 H4B 109.5 . .
O4 C4 H4C 109.5 . .
H4A C4 H4C 109.5 . .
H4B C4 H4C 109.5 . .

loop_
_geom_bond_atom_site_label_1
_geom_bond_atom_site_label_2
_geom_bond_distance
_geom_bond_site_symmetry_2
Co1 N131 1.930(3) .
Co1 N161 1.935(3) .
Co1 N111 1.935(3) .
Co1 N151 1.940(3) .
Co1 N121 1.944(3) .
Co1 N141 1.946(3) .
N111 C116 1.353(4) .
N111 C112 1.368(4) .
C112 C113 1.377(4) .
C112 C122 1.464(5) .
C113 C114 1.392(5) .
C113 H113 0.9500 .
C114 O114 1.332(4) .
C114 C115 1.390(5) .
C115 C116 1.371(5) .
C115 H115 0.9500 .
C116 H116 0.9500 .
N121 C126 1.354(4) .
N121 C122 1.357(4) .
C122 C123 1.377(5) .
C123 C124 1.384(5) .
C123 H123 0.9500 .
C124 O124 1.303(4) .
C124 C125 1.409(5) .
C125 C126 1.378(5) .
C125 H125 0.9500 .
C126 H126 0.9500 .
O114 H114 0.95(4) .
O124 H124 0.90(3) .
N131 C136 1.358(4) .
N131 C132 1.366(4) .
C132 C133 1.368(4) .
C132 C142 1.471(4) .
C133 C134 1.387(5) .
C133 H133 0.9500 .
C134 O134 1.327(4) .
C134 C135 1.397(5) .
C135 C136 1.369(5) .
C135 H135 0.9500 .
C136 H136 0.9500 .
N141 C142 1.352(4) .
N141 C146 1.356(4) .
C142 C143 1.371(5) .
C143 C144 1.396(5) .
C143 H143 0.9500 .
C144 O144 1.327(4) .
C144 C145 1.391(5) .
C145 C146 1.376(4) .
C145 H145 0.9500 .
C146 H146 0.9500 .
O134 H134 0.88(4) .
O144 H244 1.44(4) .
N151 C156 1.358(4) .
N151 C152 1.361(4) .
C152 C153 1.371(5) .
C152 C162 1.470(5) .
C153 C154 1.402(5) .
C153 H153 0.9500 .
C154 O154 1.306(4) .
C154 C155 1.397(4) .
C155 C156 1.385(5) .
C155 H155 0.9500 .
C156 H156 0.9500 .
N161 C166 1.352(4) .
N161 C162 1.365(4) .
C162 C163 1.364(4) .
C163 C164 1.394(5) .
C163 H163 0.9500 .
C164 O164 1.328(4) .
C164 C165 1.395(5) .
C165 C166 1.384(4) .
C165 H165 0.9500 .
C166 H166 0.9500 .
O164 H164 0.98(4) .
Co2 N211 1.938(3) .
Co2 N211 1.938(3) 2
Co2 N211 1.938(3) 3
Co2 N221 1.945(3) 3
Co2 N221 1.945(3) .
Co2 N221 1.945(3) 2
N211 C216 1.350(4) .
N211 C212 1.359(4) .
C212 C213 1.368(5) .
C212 C222 1.473(4) .
C213 C214 1.399(5) .
C213 H213 0.9500 .
C214 O214 1.328(4) .
C214 C215 1.402(5) .
C215 C216 1.365(5) .
C215 H215 0.9500 .
C216 H216 0.9500 .
N221 C222 1.348(4) .
N221 C226 1.354(4) .
C222 C223 1.378(5) .
C223 C224 1.394(5) .
C223 H223 0.9500 .
C224 O224 1.313(4) .
C224 C225 1.394(5) .
C225 C226 1.371(5) .
C225 H225 0.9500 .
C226 H226 0.9500 .
O214 H214 0.977(3) .
O224 H244 1.07(4) .
P1 F110 1.421(10) .
P1 F112 1.446(10) .
P1 F13 1.477(9) .
P1 F111 1.487(10) .
P1 F14 1.487(11) .
P1 F18 1.516(11) .
P1 F16 1.541(9) .
P1 F15 1.559(9) .
P1 F11 1.572(9) .
P1 F12 1.589(9) .
P1 F17 1.628(10) .
P1 F19 1.629(12) .
F11 F13 1.256(16) .
F11 F111 1.378(19) .
F12 F14 1.304(17) .
F12 F18 1.419(17) .
F13 F18 1.047(15) .
F14 F111 1.077(15) .
F15 F110 1.159(17) .
F15 F17 1.60(2) .
F15 F18 1.671(19) .
F16 F112 1.130(16) .
F16 F19 1.56(2) .
F16 F111 1.673(18) .
F17 F112 1.103(18) .
F19 F110 1.049(18) .
P2 F26 1.454(10) .
P2 F210 1.460(9) .
P2 F211 1.468(8) .
P2 F21 1.484(10) .
P2 F212 1.500(10) .
P2 F24 1.518(10) .
P2 F28 1.535(10) .
P2 F22 1.547(10) .
P2 F29 1.583(12) .
P2 F27 1.604(11) .
P2 F25 1.623(12) .
P2 F23 1.632(10) .
F21 F212 1.142(18) .
F21 F29 1.17(2) .
F22 F210 1.116(17) .
F22 F25 1.55(2) .
F22 F24 1.627(19) .
F23 F211 1.199(18) .
F23 F212 1.499(18) .
F24 F211 1.134(15) .
F24 F29 1.452(17) .
F25 F26 1.103(19) .
F26 F28 1.145(16) .
F27 F210 1.119(19) .
F27 F28 1.52(2) .
F28 F212 1.66(2) .
O1 C1 1.404(5) .
O1 H1 0.69(4) .
C1 H1A 0.9800 .
C1 H1B 0.9800 .
C1 H1C 0.9800 .
O2 C2 1.388(4) .
O2 H2 0.97(4) .
C2 H2A 0.9800 .
C2 H2B 0.9800 .
C2 H2C 0.9800 .
O3 C3 1.409(5) .
O3 H3 1.01(4) .
C3 H3A 0.9800 .
C3 H3B 0.9800 .
C3 H3C 0.9800 .
O4 C4 1.412(5) .
O4 H4 0.94(4) .
C4 H4A 0.9800 .
C4 H4B 0.9800 .
C4 H4C 0.9800 .
